data_4117782
loop_
_publ_author_name
'Sean T. Roberts'
'R. Eric McAnally'
'Joseph N. Mastron'
'David H. Webber'
'Matthew T. Whited'
'Richard L. Brutchey'
'Mark E. Thompson'
'Stephen E. Bradforth'

_publ_section_title
;
 Efficient Singlet Fission Discovered in a Disordered Acene Film
;
_journal_name_full 'Journal of the American Chemical Society'
_journal_page_first 6388
_journal_page_last 6400
_journal_paper_doi 10.1021/ja300504t
_journal_volume 134
_journal_year 2012
_chemical_formula_moiety 'C30 H20'
_chemical_formula_sum 'C30 H20'
_chemical_formula_weight 380.46
_chemical_name_systematic
; 
 ? 
;
_space_group_IT_number 2
_symmetry_cell_setting triclinic
_symmetry_space_group_name_Hall '-P 1'
_symmetry_space_group_name_H-M 'P -1'
_atom_sites_solution_hydrogens geom
_atom_sites_solution_primary direct
_atom_sites_solution_secondary difmap
_audit_creation_method SHELXL-97
_cell_angle_alpha 100.436(5)
_cell_angle_beta 99.633(5)
_cell_angle_gamma 107.409(5)
_cell_formula_units_Z 2
_cell_length_a 8.095(3)
_cell_length_b 11.075(3)
_cell_length_c 11.901(4)
_cell_measurement_reflns_used 1910
_cell_measurement_temperature 153(2)
_cell_measurement_theta_max 27.36
_cell_measurement_theta_min 2.33
_cell_volume 972.9(6)
_computing_cell_refinement 'Bruker SMART'
_computing_data_collection 'Bruker SMART'
_computing_data_reduction 'Bruker SAINT'
_computing_molecular_graphics 'Bruker SHELXTL'
_computing_publication_material 'Bruker SHELXTL'
_computing_structure_refinement 'SHELXL-97 (Sheldrick, 2008)'
_computing_structure_solution 'SHELXS-97 (Sheldrick, 2008)'
_diffrn_ambient_temperature 153(2)
_diffrn_measured_fraction_theta_full 0.976
_diffrn_measured_fraction_theta_max 0.928
_diffrn_measurement_device_type 'CCD area detector'
_diffrn_measurement_method 'phi and omega scans'
_diffrn_radiation_monochromator graphite
_diffrn_radiation_source 'fine-focus sealed tube'
_diffrn_radiation_type MoK\a
_diffrn_radiation_wavelength 0.71073
_diffrn_reflns_av_R_equivalents 0.0409
_diffrn_reflns_av_sigmaI/netI 0.0819
_diffrn_reflns_limit_h_max 9
_diffrn_reflns_limit_h_min -10
_diffrn_reflns_limit_k_max 12
_diffrn_reflns_limit_k_min -14
_diffrn_reflns_limit_l_max 15
_diffrn_reflns_limit_l_min -15
_diffrn_reflns_number 5966
_diffrn_reflns_theta_full 25.00
_diffrn_reflns_theta_max 27.51
_diffrn_reflns_theta_min 1.99
_exptl_absorpt_coefficient_mu 0.073
_exptl_absorpt_correction_type none
_exptl_crystal_colour orange
_exptl_crystal_density_diffrn 1.299
_exptl_crystal_description prism
_exptl_crystal_F_000 400
_exptl_crystal_size_max 0.31
_exptl_crystal_size_mid 0.16
_exptl_crystal_size_min 0.11
_refine_diff_density_max 0.206
_refine_diff_density_min -0.157
_refine_diff_density_rms 0.036
_refine_ls_extinction_method none
_refine_ls_goodness_of_fit_ref 0.903
_refine_ls_hydrogen_treatment mixed
_refine_ls_matrix_type full
_refine_ls_number_parameters 351
_refine_ls_number_reflns 4157
_refine_ls_number_restraints 0
_refine_ls_restrained_S_all 0.903
_refine_ls_R_factor_all 0.0822
_refine_ls_R_factor_gt 0.0410
_refine_ls_shift/su_max 0.001
_refine_ls_shift/su_mean 0.000
_refine_ls_structure_factor_coef Fsqd
_refine_ls_weighting_details 'calc w=1/[\s^2^(Fo^2^)+(0.0000P)^2^+0.0000P] where P=(Fo^2^+2Fc^2^)/3'
_refine_ls_weighting_scheme calc
_refine_ls_wR_factor_gt 0.0577
_refine_ls_wR_factor_ref 0.0613
_reflns_number_gt 2023
_reflns_number_total 4157
_reflns_threshold_expression >2sigma(I)
_cod_data_source_file ja300504t_si_002.cif
_cod_data_source_block vb01
_cod_original_cell_volume 972.9(5)
_cod_original_sg_symbol_Hall -P1
_cod_database_code 4117782

loop_
_symmetry_equiv_pos_as_xyz
'x, y, z'
'-x, -y, -z'

loop_
_atom_site_label
_atom_site_type_symbol
_atom_site_fract_x
_atom_site_fract_y
_atom_site_fract_z
_atom_site_U_iso_or_equiv
_atom_site_adp_type
_atom_site_occupancy
_atom_site_symmetry_multiplicity
_atom_site_calc_flag
C8 C 0.2720(2) 0.61199(15) 0.09876(14) 0.0278(4) Uani 1 1 d
C17 C 0.2450(2) 0.48960(15) 0.13207(14) 0.0277(4) Uani 1 1 d
C15 C 0.2461(2) 0.38489(15) -0.06841(14) 0.0298(4) Uani 1 1 d
C7 C 0.2884(2) 0.72599(15) 0.18476(14) 0.0287(4) Uani 1 1 d
C18 C 0.2265(2) 0.48079(15) 0.24662(14) 0.0280(4) Uani 1 1 d
C6 C 0.2666(2) 0.71601(15) 0.29728(14) 0.0298(4) Uani 1 1 d
C1 C 0.2319(2) 0.59228(15) 0.32839(14) 0.0294(4) Uani 1 1 d
C25 C 0.1999(2) 0.35535(15) 0.28266(14) 0.0305(4) Uani 1 1 d
C19 C 0.3281(2) 0.85556(15) 0.15465(14) 0.0297(4) Uani 1 1 d
C16 C 0.2372(2) 0.37960(16) 0.04586(14) 0.0304(4) Uani 1 1 d
C10 C 0.2688(2) 0.50547(15) -0.10193(14) 0.0306(4) Uani 1 1 d
C5 C 0.2719(2) 0.82715(16) 0.38451(15) 0.0367(5) Uani 1 1 d
C9 C 0.2836(2) 0.61571(16) -0.01709(15) 0.0318(4) Uani 1 1 d
C4 C 0.2370(2) 0.81455(18) 0.48995(16) 0.0416(5) Uani 1 1 d
C20 C 0.4928(2) 0.95302(16) 0.20455(16) 0.0380(5) Uani 1 1 d
C2 C 0.1955(2) 0.58528(17) 0.44119(15) 0.0360(5) Uani 1 1 d
C11 C 0.2756(2) 0.50868(18) -0.21987(15) 0.0384(5) Uani 1 1 d
C26 C 0.3311(3) 0.33941(17) 0.36368(15) 0.0382(5) Uani 1 1 d
C24 C 0.2023(2) 0.88302(17) 0.07918(15) 0.0370(5) Uani 1 1 d
C30 C 0.0397(2) 0.25083(16) 0.23554(15) 0.0362(5) Uani 1 1 d
C22 C 0.4030(3) 1.10058(17) 0.10390(16) 0.0400(5) Uani 1 1 d
C13 C 0.2371(2) 0.27904(18) -0.26812(16) 0.0416(5) Uani 1 1 d
C21 C 0.5287(3) 1.07438(18) 0.17928(17) 0.0425(5) Uani 1 1 d
C23 C 0.2395(3) 1.00438(17) 0.05270(16) 0.0412(5) Uani 1 1 d
C14 C 0.2317(2) 0.27218(17) -0.15619(16) 0.0392(5) Uani 1 1 d
C28 C 0.1427(3) 0.12237(19) 0.35489(18) 0.0473(5) Uani 1 1 d
C3 C 0.1958(2) 0.69209(18) 0.51874(16) 0.0406(5) Uani 1 1 d
C29 C 0.0127(3) 0.13545(18) 0.27216(17) 0.0430(5) Uani 1 1 d
C12 C 0.2599(2) 0.39899(18) -0.30126(16) 0.0424(5) Uani 1 1 d
C27 C 0.3041(3) 0.22438(19) 0.40115(17) 0.0463(5) Uani 1 1 d
H16 H 0.2220(17) 0.2931(12) 0.0707(11) 0.027(4) Uiso 1 1 d
H5 H 0.2990(17) 0.9132(13) 0.3625(11) 0.030(4) Uiso 1 1 d
H2 H 0.1702(18) 0.5012(14) 0.4645(12) 0.039(5) Uiso 1 1 d
H11 H 0.2933(18) 0.5921(13) -0.2424(12) 0.033(4) Uiso 1 1 d
H9 H 0.3028(17) 0.6984(12) -0.0396(11) 0.022(4) Uiso 1 1 d
H22 H 0.4272(19) 1.1868(14) 0.0836(12) 0.041(5) Uiso 1 1 d
H26 H 0.4538(19) 0.4158(14) 0.4036(12) 0.045(5) Uiso 1 1 d
H30 H -0.0568(19) 0.2618(13) 0.1721(12) 0.040(5) Uiso 1 1 d
H24 H 0.0822(19) 0.8108(13) 0.0404(12) 0.040(5) Uiso 1 1 d
H14 H 0.2215(18) 0.1885(13) -0.1292(12) 0.041(5) Uiso 1 1 d
H20 H 0.5809(19) 0.9346(14) 0.2621(13) 0.047(5) Uiso 1 1 d
H12 H 0.2631(17) 0.4039(13) -0.3907(12) 0.037(4) Uiso 1 1 d
H4 H 0.2386(19) 0.8973(14) 0.5499(13) 0.048(5) Uiso 1 1 d
H29 H -0.101(2) 0.0598(15) 0.2367(13) 0.052(6) Uiso 1 1 d
H21 H 0.645(2) 1.1446(16) 0.2164(15) 0.068(6) Uiso 1 1 d
H28 H 0.126(2) 0.0368(15) 0.3861(13) 0.054(5) Uiso 1 1 d
H23 H 0.1388(19) 1.0217(14) -0.0047(13) 0.054(5) Uiso 1 1 d
H3 H 0.1698(18) 0.6814(13) 0.5996(12) 0.038(4) Uiso 1 1 d
H13 H 0.2201(19) 0.1940(15) -0.3354(13) 0.052(5) Uiso 1 1 d
H27 H 0.409(2) 0.2179(14) 0.4643(13) 0.059(6) Uiso 1 1 d

loop_
_atom_site_aniso_label
_atom_site_aniso_U_11
_atom_site_aniso_U_22
_atom_site_aniso_U_33
_atom_site_aniso_U_23
_atom_site_aniso_U_13
_atom_site_aniso_U_12
C8 0.0283(10) 0.0270(10) 0.0269(10) 0.0067(8) 0.0063(8) 0.0079(8)
C17 0.0272(10) 0.0259(10) 0.0288(10) 0.0058(8) 0.0051(8) 0.0088(8)
C15 0.0312(11) 0.0286(10) 0.0295(10) 0.0046(8) 0.0094(9) 0.0104(8)
C7 0.0287(10) 0.0267(10) 0.0302(11) 0.0069(8) 0.0056(8) 0.0093(8)
C18 0.0274(10) 0.0279(10) 0.0290(10) 0.0077(8) 0.0075(8) 0.0089(8)
C6 0.0309(10) 0.0279(10) 0.0299(10) 0.0044(8) 0.0069(8) 0.0108(8)
C1 0.0304(10) 0.0307(10) 0.0273(10) 0.0068(8) 0.0065(8) 0.0113(8)
C25 0.0395(11) 0.0292(11) 0.0266(10) 0.0073(8) 0.0128(9) 0.0140(9)
C19 0.0370(11) 0.0253(10) 0.0279(10) 0.0052(8) 0.0105(9) 0.0114(9)
C16 0.0344(11) 0.0278(11) 0.0307(11) 0.0088(8) 0.0086(8) 0.0117(9)
C10 0.0314(11) 0.0311(10) 0.0302(11) 0.0079(9) 0.0083(9) 0.0112(9)
C5 0.0482(12) 0.0296(11) 0.0347(11) 0.0077(9) 0.0113(9) 0.0162(10)
C9 0.0367(11) 0.0289(11) 0.0326(11) 0.0116(9) 0.0098(9) 0.0119(9)
C4 0.0558(13) 0.0404(12) 0.0310(11) 0.0022(10) 0.0128(10) 0.0223(11)
C20 0.0406(12) 0.0308(11) 0.0417(12) 0.0081(9) 0.0051(10) 0.0140(10)
C2 0.0403(12) 0.0363(12) 0.0329(11) 0.0111(9) 0.0108(9) 0.0128(10)
C11 0.0484(13) 0.0367(12) 0.0338(11) 0.0117(10) 0.0109(10) 0.0171(10)
C26 0.0430(13) 0.0404(12) 0.0356(11) 0.0128(10) 0.0105(10) 0.0178(11)
C24 0.0368(12) 0.0344(12) 0.0380(12) 0.0110(9) 0.0070(10) 0.0094(10)
C30 0.0409(12) 0.0334(11) 0.0354(12) 0.0078(9) 0.0098(10) 0.0142(10)
C22 0.0469(13) 0.0299(12) 0.0512(13) 0.0142(10) 0.0204(11) 0.0171(11)
C13 0.0517(13) 0.0388(12) 0.0338(12) 0.0031(10) 0.0114(10) 0.0172(10)
C21 0.0397(13) 0.0307(12) 0.0549(14) 0.0092(10) 0.0100(11) 0.0102(10)
C23 0.0427(13) 0.0406(12) 0.0453(13) 0.0157(10) 0.0122(10) 0.0173(11)
C14 0.0507(13) 0.0316(11) 0.0364(12) 0.0078(9) 0.0114(10) 0.0153(10)
C28 0.0613(15) 0.0434(13) 0.0586(14) 0.0274(11) 0.0327(12) 0.0296(12)
C3 0.0524(13) 0.0437(12) 0.0292(11) 0.0090(10) 0.0143(10) 0.0187(10)
C29 0.0458(14) 0.0324(12) 0.0532(14) 0.0102(10) 0.0202(11) 0.0124(11)
C12 0.0517(13) 0.0466(13) 0.0323(12) 0.0093(10) 0.0108(10) 0.0214(10)
C27 0.0516(14) 0.0547(14) 0.0469(14) 0.0231(11) 0.0170(11) 0.0293(12)

loop_
_atom_type_symbol
_atom_type_description
_atom_type_scat_dispersion_real
_atom_type_scat_dispersion_imag
_atom_type_scat_source
C C 0.0033 0.0016 'International Tables Vol C Tables 4.2.6.8 and 6.1.1.4'
H H 0.0000 0.0000 'International Tables Vol C Tables 4.2.6.8 and 6.1.1.4'

loop_
_geom_angle_atom_site_label_1
_geom_angle_atom_site_label_2
_geom_angle_atom_site_label_3
_geom_angle
C9 C8 C7 121.90(15)
C9 C8 C17 118.88(15)
C7 C8 C17 119.22(15)
C18 C17 C16 121.69(14)
C18 C17 C8 120.60(14)
C16 C17 C8 117.71(15)
C16 C15 C10 119.72(15)
C16 C15 C14 122.13(15)
C10 C15 C14 118.15(15)
C6 C7 C8 119.76(14)
C6 C7 C19 119.99(14)
C8 C7 C19 120.25(14)
C1 C18 C17 119.51(14)
C1 C18 C25 119.24(14)
C17 C18 C25 121.25(14)
C7 C6 C1 120.65(15)
C7 C6 C5 121.51(15)
C1 C6 C5 117.81(15)
C18 C1 C2 121.60(15)
C18 C1 C6 120.07(15)
C2 C1 C6 118.27(15)
C26 C25 C30 118.36(16)
C26 C25 C18 121.32(16)
C30 C25 C18 120.32(16)
C24 C19 C20 118.23(16)
C24 C19 C7 121.42(15)
C20 C19 C7 120.34(16)
C15 C16 C17 122.43(15)
C9 C10 C11 122.50(16)
C9 C10 C15 118.57(16)
C11 C10 C15 118.92(15)
C4 C5 C6 121.15(17)
C10 C9 C8 122.61(16)
C5 C4 C3 121.04(17)
C21 C20 C19 120.60(18)
C3 C2 C1 121.58(17)
C12 C11 C10 121.23(17)
C25 C26 C27 121.50(19)
C19 C24 C23 121.08(18)
C29 C30 C25 120.28(18)
C21 C22 C23 119.36(18)
C14 C13 C12 120.68(18)
C22 C21 C20 120.73(19)
C22 C23 C24 120.00(19)
C13 C14 C15 121.10(17)
C29 C28 C27 119.92(18)
C2 C3 C4 120.05(18)
C28 C29 C30 120.6(2)
C11 C12 C13 119.91(18)
C28 C27 C26 119.3(2)

loop_
_geom_bond_atom_site_label_1
_geom_bond_atom_site_label_2
_geom_bond_distance
C8 C9 1.405(2)
C8 C7 1.430(2)
C8 C17 1.445(2)
C17 C18 1.414(2)
C17 C16 1.422(2)
C15 C16 1.385(2)
C15 C10 1.431(2)
C15 C14 1.436(2)
C7 C6 1.399(2)
C7 C19 1.497(2)
C18 C1 1.411(2)
C18 C25 1.493(2)
C6 C1 1.443(2)
C6 C5 1.444(2)
C1 C2 1.432(2)
C25 C26 1.386(2)
C25 C30 1.400(2)
C19 C24 1.384(2)
C19 C20 1.392(2)
C10 C9 1.396(2)
C10 C11 1.420(2)
C5 C4 1.354(2)
C4 C3 1.416(2)
C20 C21 1.387(2)
C2 C3 1.361(2)
C11 C12 1.368(2)
C26 C27 1.393(2)
C24 C23 1.393(2)
C30 C29 1.392(2)
C22 C21 1.375(2)
C22 C23 1.382(2)
C13 C14 1.355(2)
C13 C12 1.422(2)
C28 C29 1.376(2)
C28 C27 1.392(3)

loop_
_cod_related_entry_id
_cod_related_entry_database
_cod_related_entry_code
1 ChemSpider 267163
